data_4072512
loop_
_publ_author_name
'Wang, Jianhui'
'Zheng, Chong'
'Canseco-Melchor, Graciela'
'Hilby, Daniel J.'
'Maguire, John A.'
'Hosmane, Narayan S.'

_publ_section_title
;
 Chemistry of C-Trimethylsilyl-Substituted Heterocarboranes. 33. Synthesis
 of Mixed-Ligand Metallacarboranes of Yttrium and Lanthanides Derived from
 Open \h5-Pentadiene and C2B4-Carborane:&#x00A0; A Synthetic and
 Structural Investigation
;
_journal_issue 3
_journal_name_full Organometallics
_journal_page_first 577
_journal_paper_doi 10.1021/om060751v
_journal_volume 26
_journal_year 2007
_chemical_formula_sum 'C13 H27 B4 Si Tb'
_chemical_formula_weight 413.60
_chemical_name_systematic
; 
 ? 
;
_space_group_IT_number 15
_symmetry_cell_setting monoclinic
_symmetry_space_group_name_Hall '-C 2yc'
_symmetry_space_group_name_H-M 'C 1 2/c 1'
_atom_sites_solution_hydrogens geom
_atom_sites_solution_primary direct
_atom_sites_solution_secondary difmap
_audit_creation_method SHELXL-97
_cell_angle_alpha 90.00
_cell_angle_beta 110.961(2)
_cell_angle_gamma 90.00
_cell_formula_units_Z 8
_cell_length_a 18.324(2)
_cell_length_b 12.8915(14)
_cell_length_c 16.5424(18)
_cell_measurement_reflns_used 194
_cell_measurement_temperature 203(2)
_cell_measurement_theta_max 14
_cell_measurement_theta_min -14
_cell_volume 3649.1(7)
_computing_cell_refinement 'SMART and SAINT (Bruker, 1999)'
_computing_data_collection 'SMART (Bruker, 1999)'
_computing_data_reduction 'SAINT (Bruker, 1999)'
_computing_molecular_graphics 'SHELXTL (Sheldrick, 1997)'
_computing_publication_material 'SHELXTL (Sheldrick, 1997)'
_computing_structure_refinement 'SHELXTL (Sheldrick, 1997)'
_computing_structure_solution 'SIR97 (Altomare et al., 1999)'
_diffrn_ambient_temperature 203(2)
_diffrn_detector_area_resol_mean 0
_diffrn_measured_fraction_theta_full 0.999
_diffrn_measured_fraction_theta_max 0.999
_diffrn_measurement_device_type 'Siemens SMART CCD  PLATFORM'
_diffrn_measurement_method '\w scans'
_diffrn_radiation_monochromator graphite
_diffrn_radiation_source 'fine-focus sealed tube'
_diffrn_radiation_type MoK\a
_diffrn_radiation_wavelength 0.71073
_diffrn_reflns_av_R_equivalents 0.0402
_diffrn_reflns_av_sigmaI/netI 0.0312
_diffrn_reflns_limit_h_max 21
_diffrn_reflns_limit_h_min -21
_diffrn_reflns_limit_k_max 15
_diffrn_reflns_limit_k_min -15
_diffrn_reflns_limit_l_max 19
_diffrn_reflns_limit_l_min -19
_diffrn_reflns_number 13159
_diffrn_reflns_theta_full 25.00
_diffrn_reflns_theta_max 25.00
_diffrn_reflns_theta_min 1.98
_diffrn_standards_decay_% 0
_diffrn_standards_interval_count 0
_diffrn_standards_interval_time 0
_diffrn_standards_number 0
_exptl_absorpt_coefficient_mu 3.925
_exptl_absorpt_correction_T_max 1.000
_exptl_absorpt_correction_T_min 0.114823
_exptl_absorpt_correction_type multi-scan
_exptl_absorpt_process_details 'SADABS (Sheldrick, 2000)'
_exptl_crystal_colour yellow
_exptl_crystal_density_diffrn 1.506
_exptl_crystal_density_method 'not measured'
_exptl_crystal_description rectangle
_exptl_crystal_F_000 1632
_exptl_crystal_size_max 1.00
_exptl_crystal_size_mid 0.60
_exptl_crystal_size_min 0.60
_refine_diff_density_max 1.494
_refine_diff_density_min -1.823
_refine_diff_density_rms 0.128
_refine_ls_extinction_coef 0.00218(13)
_refine_ls_extinction_expression Fc^*^=kFc[1+0.001xFc^2^\l^3^/sin(2\q)]^-1/4^
_refine_ls_extinction_method SHELXL
_refine_ls_goodness_of_fit_ref 1.454
_refine_ls_hydrogen_treatment constr
_refine_ls_matrix_type full
_refine_ls_number_parameters 200
_refine_ls_number_reflns 3219
_refine_ls_number_restraints 0
_refine_ls_restrained_S_all 1.454
_refine_ls_R_factor_all 0.0435
_refine_ls_R_factor_gt 0.0433
_refine_ls_shift/su_max 0.001
_refine_ls_shift/su_mean 0.000
_refine_ls_structure_factor_coef Fsqd
_refine_ls_weighting_details 'calc w=1/[\s^2^(Fo^2^)+(0.0140P)^2^+45.5064P] where P=(Fo^2^+2Fc^2^)/3'
_refine_ls_weighting_scheme calc
_refine_ls_wR_factor_gt 0.0977
_refine_ls_wR_factor_ref 0.0978
_reflns_number_gt 3210
_reflns_number_total 3219
_reflns_threshold_expression >2sigma(I)
_cod_data_source_file om060751vsi20061109_052458.cif
_cod_data_source_block compd_8_hos294
_cod_original_cell_volume 3649.2(7)
_cod_original_sg_symbol_H-M 'C 2/c'
_cod_database_code 4072512

loop_
_symmetry_equiv_pos_as_xyz
'x, y, z'
'-x, y, -z+1/2'
'x+1/2, y+1/2, z'
'-x+1/2, y+1/2, -z+1/2'
'-x, -y, -z'
'x, -y, z-1/2'
'-x+1/2, -y+1/2, -z'
'x+1/2, -y+1/2, z-1/2'

loop_
_atom_site_label
_atom_site_type_symbol
_atom_site_fract_x
_atom_site_fract_y
_atom_site_fract_z
_atom_site_U_iso_or_equiv
_atom_site_adp_type
_atom_site_occupancy
_atom_site_symmetry_multiplicity
_atom_site_calc_flag
_atom_site_refinement_flags
Tb Tb 0.652468(17) 0.18905(2) 0.492883(19) 0.01783(16) Uani 1 1 d .
Si Si 0.71360(11) 0.56020(15) 0.38775(12) 0.0249(4) Uani 1 1 d .
C1 C 0.8203(4) 0.4904(5) 0.5678(4) 0.0210(14) Uani 1 1 d .
C2 C 0.7549(4) 0.4729(5) 0.4846(4) 0.0177(13) Uani 1 1 d .
B3 B 0.7045(4) 0.3791(6) 0.4922(5) 0.0188(15) Uani 1 1 d .
H3 H 0.6494 0.3853 0.4353 0.06(3) Uiso 1 1 calc R
B4 B 0.7450(5) 0.3336(6) 0.5924(5) 0.0221(16) Uani 1 1 d .
H4 H 0.7364 0.2909 0.6466 0.09(4) Uiso 1 1 calc R
B5 B 0.8229(5) 0.4094(6) 0.6384(5) 0.0259(17) Uani 1 1 d .
H5 H 0.8624 0.4072 0.7073 0.07(3) Uiso 1 1 calc R
B6 B 0.7318(5) 0.4722(6) 0.5768(5) 0.0247(17) Uani 1 1 d .
H6 H 0.6946 0.5248 0.5988 0.04(2) Uiso 1 1 calc R
C10 C 0.8687(5) 0.5880(6) 0.5864(5) 0.0328(17) Uani 1 1 d .
H10A H 0.9081 0.5841 0.6440 0.06(3) Uiso 1 1 calc R
H10B H 0.8352 0.6474 0.5829 0.04(2) Uiso 1 1 calc R
H10C H 0.8939 0.5955 0.5442 0.03(2) Uiso 1 1 calc R
C11 C 0.5056(5) 0.1631(8) 0.3861(5) 0.042(2) Uani 1 1 d .
H11A H 0.4956 0.1773 0.3248 0.06(3) Uiso 1 1 calc R
H11B H 0.4798 0.0997 0.3948 0.28(13) Uiso 1 1 calc R
C12 C 0.5006(4) 0.2466(8) 0.4346(6) 0.040(2) Uani 1 1 d .
C13 C 0.5304(4) 0.2542(6) 0.5266(5) 0.0310(17) Uani 1 1 d .
H13 H 0.5276 0.3210 0.5482 0.04(2) Uiso 1 1 calc R
C14 C 0.5636(4) 0.1779(6) 0.5910(5) 0.0300(17) Uani 1 1 d .
C15 C 0.5844(4) 0.0780(6) 0.5804(5) 0.0305(17) Uani 1 1 d .
H15A H 0.5417 0.0327 0.5456 0.14(6) Uiso 1 1 calc R
H15B H 0.6197 0.0438 0.6327 0.07(3) Uiso 1 1 calc R
C101 C 0.6942(6) 0.4775(7) 0.2900(5) 0.044(2) Uani 1 1 d .
H10A H 0.7432 0.4506 0.2887 0.11(5) Uiso 1 1 calc R
H10B H 0.6688 0.5186 0.2385 0.08(4) Uiso 1 1 calc R
H10C H 0.6605 0.4203 0.2919 0.10(5) Uiso 1 1 calc R
C102 C 0.6190(5) 0.6132(7) 0.3888(6) 0.040(2) Uani 1 1 d .
H10D H 0.6289 0.6576 0.4389 0.07(3) Uiso 1 1 calc R
H10E H 0.5852 0.5564 0.3914 0.07(3) Uiso 1 1 calc R
H10F H 0.5938 0.6532 0.3365 0.03(2) Uiso 1 1 calc R
C103 C 0.7781(5) 0.6696(6) 0.3818(6) 0.043(2) Uani 1 1 d .
H10G H 0.8270 0.6422 0.3805 0.06(3) Uiso 1 1 calc R
H10H H 0.7885 0.7139 0.4321 0.09(4) Uiso 1 1 calc R
H10I H 0.7524 0.7096 0.3297 0.06(3) Uiso 1 1 calc R
C120 C 0.4677(6) 0.3474(10) 0.3887(9) 0.073(4) Uani 1 1 d .
H12A H 0.4488 0.3365 0.3266 0.20(10) Uiso 1 1 calc R
H12B H 0.5083 0.3998 0.4045 0.12(6) Uiso 1 1 calc R
H12C H 0.4249 0.3703 0.4058 0.09(4) Uiso 1 1 calc R
C140 C 0.5840(6) 0.2169(9) 0.6832(6) 0.049(2) Uani 1 1 d .
H14A H 0.5660 0.2879 0.6821 0.14(6) Uiso 1 1 calc R
H14B H 0.6402 0.2143 0.7129 0.11(5) Uiso 1 1 calc R
H14C H 0.5588 0.1735 0.7133 0.26(13) Uiso 1 1 calc R

loop_
_atom_site_aniso_label
_atom_site_aniso_U_11
_atom_site_aniso_U_22
_atom_site_aniso_U_33
_atom_site_aniso_U_23
_atom_site_aniso_U_13
_atom_site_aniso_U_12
Tb 0.0187(2) 0.0195(2) 0.0209(2) 0.00065(13) 0.01399(14) -0.00199(12)
Si 0.0297(10) 0.0234(10) 0.0272(10) 0.0063(8) 0.0170(8) 0.0005(8)
C1 0.027(4) 0.022(3) 0.020(3) -0.006(3) 0.015(3) -0.005(3)
C2 0.024(3) 0.012(3) 0.024(3) -0.003(2) 0.018(3) -0.001(2)
B3 0.020(4) 0.025(4) 0.019(4) 0.001(3) 0.016(3) 0.002(3)
B4 0.032(4) 0.022(4) 0.017(4) 0.003(3) 0.014(3) -0.002(3)
B5 0.031(4) 0.030(4) 0.019(4) 0.001(3) 0.011(3) -0.005(3)
B6 0.030(4) 0.028(4) 0.023(4) -0.003(3) 0.018(3) 0.001(3)
C10 0.037(4) 0.029(4) 0.038(4) -0.008(3) 0.020(4) -0.008(3)
C11 0.028(4) 0.071(6) 0.029(4) 0.002(4) 0.013(3) -0.010(4)
C12 0.015(4) 0.066(6) 0.044(5) 0.023(4) 0.018(3) 0.006(4)
C13 0.028(4) 0.033(4) 0.044(5) 0.001(4) 0.026(4) 0.001(3)
C14 0.022(4) 0.044(5) 0.032(4) -0.003(3) 0.020(3) -0.010(3)
C15 0.028(4) 0.034(4) 0.038(4) 0.005(3) 0.023(3) -0.011(3)
C101 0.060(6) 0.048(5) 0.022(4) 0.004(4) 0.014(4) 0.001(5)
C102 0.034(4) 0.038(5) 0.055(5) 0.014(4) 0.024(4) 0.009(4)
C103 0.043(5) 0.032(5) 0.056(6) 0.017(4) 0.021(4) -0.003(4)
C120 0.041(6) 0.093(9) 0.096(10) 0.050(7) 0.038(6) 0.037(6)
C140 0.052(6) 0.071(7) 0.038(5) -0.015(4) 0.032(5) -0.009(5)

loop_
_atom_type_symbol
_atom_type_description
_atom_type_scat_dispersion_real
_atom_type_scat_dispersion_imag
_atom_type_scat_source
C C 0.0033 0.0016 'International Tables Vol C Tables 4.2.6.8 and 6.1.1.4'
B B 0.0013 0.0007 'International Tables Vol C Tables 4.2.6.8 and 6.1.1.4'
Si Si 0.0817 0.0704 'International Tables Vol C Tables 4.2.6.8 and 6.1.1.4'
Tb Tb -0.1723 4.1537 'International Tables Vol C Tables 4.2.6.8 and 6.1.1.4'
H H 0.0000 0.0000 'International Tables Vol C Tables 4.2.6.8 and 6.1.1.4'

loop_
_geom_angle_atom_site_label_1
_geom_angle_atom_site_label_2
_geom_angle_atom_site_label_3
_geom_angle
_geom_angle_site_symmetry_1
_geom_angle_site_symmetry_3
C13 Tb B3 92.3(2) . .
C13 Tb C2 141.1(2) . 7_656
B3 Tb C2 121.5(2) . 7_656
C13 Tb C1 130.7(2) . 7_656
B3 Tb C1 134.1(2) . 7_656
C2 Tb C1 32.7(2) 7_656 7_656
C13 Tb C15 56.8(2) . .
B3 Tb C15 138.6(2) . .
C2 Tb C15 84.2(2) 7_656 .
C1 Tb C15 85.6(2) 7_656 .
C13 Tb B4 92.7(2) . .
B3 Tb B4 36.7(2) . .
C2 Tb B4 103.4(2) 7_656 .
C1 Tb B4 133.2(2) 7_656 .
C15 Tb B4 111.2(2) . .
C13 Tb C11 56.3(3) . .
B3 Tb C11 113.4(3) . .
C2 Tb C11 116.3(3) 7_656 .
C1 Tb C11 85.5(3) 7_656 .
C15 Tb C11 74.5(3) . .
B4 Tb C11 140.3(3) . .
C13 Tb C14 30.9(2) . .
B3 Tb C14 110.6(2) . .
C2 Tb C14 111.8(2) 7_656 .
C1 Tb C14 114.9(2) 7_656 .
C15 Tb C14 29.8(2) . .
B4 Tb C14 93.1(2) . .
C11 Tb C14 72.9(2) . .
C13 Tb B3 163.6(2) . 7_656
B3 Tb B3 87.8(2) . 7_656
C2 Tb B3 33.9(2) 7_656 7_656
C1 Tb B3 55.8(2) 7_656 7_656
C15 Tb B3 114.1(2) . 7_656
B4 Tb B3 77.7(2) . 7_656
C11 Tb B3 137.8(3) . 7_656
C14 Tb B3 135.2(2) . 7_656
C13 Tb B5 136.4(3) . 7_656
B3 Tb B5 105.6(2) . 7_656
C2 Tb B5 56.9(2) 7_656 7_656
C1 Tb B5 33.9(2) 7_656 7_656
C15 Tb B5 115.8(2) . 7_656
B4 Tb B5 125.2(2) . 7_656
C11 Tb B5 80.0(3) . 7_656
C14 Tb B5 141.0(2) . 7_656
B3 Tb B5 58.7(2) 7_656 7_656
C13 Tb C12 31.0(2) . .
B3 Tb C12 94.1(3) . .
C2 Tb C12 142.9(3) 7_656 .
C1 Tb C12 114.5(3) 7_656 .
C15 Tb C12 73.5(2) . .
B4 Tb C12 112.1(3) . .
C11 Tb C12 29.5(3) . .
C14 Tb C12 57.3(2) . .
B3 Tb C12 165.3(2) 7_656 .
B5 Tb C12 106.9(3) 7_656 .
C13 Tb B4 159.3(2) . 7_656
B3 Tb B4 77.3(2) . 7_656
C2 Tb B4 57.5(2) 7_656 7_656
C1 Tb B4 56.8(2) 7_656 7_656
C15 Tb B4 140.3(2) . 7_656
B4 Tb B4 89.5(2) . 7_656
C11 Tb B4 111.2(2) . 7_656
C14 Tb B4 169.3(2) . 7_656
B3 Tb B4 35.7(2) 7_656 7_656
B5 Tb B4 35.8(2) 7_656 7_656
C12 Tb B4 130.8(2) . 7_656
C101 Si C103 108.3(4) . .
C101 Si C102 109.1(4) . .
C103 Si C102 109.3(4) . .
C101 Si C2 106.9(3) . .
C103 Si C2 115.4(4) . .
C102 Si C2 107.6(3) . .
C2 C1 C10 122.5(6) . .
C2 C1 B5 113.1(6) . .
C10 C1 B5 123.4(6) . .
C2 C1 B6 65.2(4) . .
C10 C1 B6 127.5(6) . .
B5 C1 B6 67.3(5) . .
C2 C1 Tb 73.4(3) . 7_656
C10 C1 Tb 129.3(5) . 7_656
B5 C1 Tb 74.8(4) . 7_656
B6 C1 Tb 103.2(4) . 7_656
C1 C2 B3 110.4(5) . .
C1 C2 B6 63.4(4) . .
B3 C2 B6 65.4(4) . .
C1 C2 Si 130.1(5) . .
B3 C2 Si 117.7(5) . .
B6 C2 Si 127.3(4) . .
C1 C2 Tb 73.9(4) . 7_656
B3 C2 Tb 75.1(4) . 7_656
B6 C2 Tb 102.7(4) . 7_656
Si C2 Tb 129.6(3) . 7_656
C2 B3 B4 106.8(6) . .
C2 B3 B6 61.9(4) . .
B4 B3 B6 63.4(5) . .
C2 B3 Tb 162.3(5) . .
B4 B3 Tb 72.5(4) . .
B6 B3 Tb 128.8(4) . .
C2 B3 Tb 71.0(3) . 7_656
B4 B3 Tb 73.8(4) . 7_656
B6 B3 Tb 99.1(4) . 7_656
Tb B3 Tb 92.2(2) . 7_656
B3 B4 B5 104.6(6) . .
B3 B4 B6 61.3(4) . .
B5 B4 B6 62.4(5) . .
B3 B4 Tb 70.8(4) . .
B5 B4 Tb 160.7(5) . .
B6 B4 Tb 125.5(5) . .
B3 B4 Tb 70.5(3) . 7_656
B5 B4 Tb 70.5(4) . 7_656
B6 B4 Tb 96.5(4) . 7_656
Tb B4 Tb 90.5(2) . 7_656
C1 B5 B4 105.1(6) . .
C1 B5 B6 60.1(4) . .
B4 B5 B6 62.6(5) . .
C1 B5 Tb 71.3(4) . 7_656
B4 B5 Tb 73.7(4) . 7_656
B6 B5 Tb 98.3(4) . 7_656
C1 B6 C2 51.4(4) . .
C1 B6 B3 91.9(5) . .
C2 B6 B3 52.7(4) . .
C1 B6 B5 52.6(4) . .
C2 B6 B5 91.9(5) . .
B3 B6 B5 94.8(5) . .
C1 B6 B4 93.8(5) . .
C2 B6 B4 94.0(5) . .
B3 B6 B4 55.3(4) . .
B5 B6 B4 55.1(4) . .
C12 C11 Tb 77.0(5) . .
C11 C12 C13 127.0(8) . .
C11 C12 C120 118.7(9) . .
C13 C12 C120 114.0(9) . .
C11 C12 Tb 73.5(5) . .
C13 C12 Tb 71.7(4) . .
C120 C12 Tb 126.0(6) . .
C14 C13 C12 130.7(8) . .
C14 C13 Tb 76.6(4) . .
C12 C13 Tb 77.4(4) . .
C15 C14 C13 128.3(7) . .
C15 C14 C140 117.3(8) . .
C13 C14 C140 114.1(8) . .
C15 C14 Tb 73.5(4) . .
C13 C14 Tb 72.5(4) . .
C140 C14 Tb 127.2(5) . .
C14 C15 Tb 76.6(4) . .

loop_
_geom_bond_atom_site_label_1
_geom_bond_atom_site_label_2
_geom_bond_distance
_geom_bond_site_symmetry_2
Tb C13 2.630(7) .
Tb B3 2.630(8) .
Tb C2 2.632(6) 7_656
Tb C1 2.639(6) 7_656
Tb C15 2.645(7) .
Tb B4 2.657(8) .
Tb C11 2.660(8) .
Tb C14 2.683(7) .
Tb B3 2.690(7) 7_656
Tb B5 2.690(8) 7_656
Tb C12 2.703(7) .
Tb B4 2.739(8) 7_656
Si C101 1.861(8) .
Si C103 1.865(8) .
Si C102 1.869(8) .
Si C2 1.881(7) .
C1 C2 1.485(9) .
C1 C10 1.506(9) .
C1 B5 1.555(10) .
C1 B6 1.698(10) .
C1 Tb 2.639(6) 7_656
C2 B3 1.553(9) .
C2 B6 1.723(9) .
C2 Tb 2.632(6) 7_656
B3 B4 1.663(10) .
B3 B6 1.775(11) .
B3 Tb 2.690(7) 7_656
B4 B5 1.671(11) .
B4 B6 1.809(11) .
B4 Tb 2.739(8) 7_656
B5 B6 1.806(12) .
B5 Tb 2.690(8) 7_656
C11 C12 1.365(13) .
C12 C13 1.426(11) .
C12 C120 1.517(13) .
C13 C14 1.417(11) .
C14 C15 1.372(11) .
C14 C140 1.520(11) .
